data_7228144
loop_
_publ_author_name
'Shi, Lu-Lu'
'Zheng, Tian-Rui'
'Li, Min'
'Qian, Lin-Lu'
'Li, Bao-Long'
'Li, Hai-Yan'

_publ_section_title
;
 A series of five-coordinated copper coordination polymers for efficient
 degradation of organic dyes under visible light irradiation
;
_journal_issue 38
_journal_name_full 'RSC Adv.'
_journal_page_first 23432
_journal_paper_doi 10.1039/C7RA03268D
_journal_volume 7
_journal_year 2017
_chemical_formula_moiety 'C34 H30 Cu2 N4 O8'
_chemical_formula_sum 'C34 H30 Cu2 N4 O8'
_chemical_formula_weight 749.70
_chemical_name_systematic
; 
 ? 
;
_space_group_IT_number 2
_symmetry_cell_setting triclinic
_symmetry_space_group_name_Hall '-P 1'
_symmetry_space_group_name_H-M 'P -1'
_atom_sites_solution_hydrogens geom
_atom_sites_solution_primary direct
_atom_sites_solution_secondary difmap
_audit_creation_method SHELXL-97
_audit_update_record
;
2017-03-16 deposited with the CCDC.
2017-04-21 downloaded from the CCDC.
;
_cell_angle_alpha 93.448(6)
_cell_angle_beta 94.362(6)
_cell_angle_gamma 94.392(5)
_cell_formula_units_Z 2
_cell_length_a 9.4520(6)
_cell_length_b 12.2857(8)
_cell_length_c 13.6945(10)
_cell_measurement_reflns_used 5365
_cell_measurement_temperature 293(2)
_cell_measurement_theta_max 27.9920
_cell_measurement_theta_min 3.0510
_cell_volume 1577.52(19)
_computing_cell_refinement
;
CrysAlisPro, Agilent Technologies,
Version 1.171.36.32 (release 02-08-2013 CrysAlis171 .NET)
(compiled Aug  2 2013,16:46:58)
;
_computing_data_collection
;
CrysAlisPro, Agilent Technologies,
Version 1.171.36.32 (release 02-08-2013 CrysAlis171 .NET)
(compiled Aug  2 2013,16:46:58)
;
_computing_data_reduction
;
CrysAlisPro, Agilent Technologies,
Version 1.171.36.32 (release 02-08-2013 CrysAlis171 .NET)
(compiled Aug  2 2013,16:46:58)
;
_computing_molecular_graphics 'Bruker SHELXTL'
_computing_publication_material 'Bruker SHELXTL'
_computing_structure_refinement 'SHELXL-97 (Sheldrick, 1997)'
_computing_structure_solution 'SHELXS-97 (Sheldrick, 1990)'
_diffrn_ambient_temperature 293(2)
_diffrn_detector_area_resol_mean 10.4471
_diffrn_measured_fraction_theta_full 0.998
_diffrn_measured_fraction_theta_max 0.998
_diffrn_measurement_device_type 'Xcalibur, Atlas, Gemini'
_diffrn_measurement_method '\w saan'
_diffrn_radiation_monochromator graphite
_diffrn_radiation_source 'fine-focus sealed tube'
_diffrn_radiation_type MoK\a
_diffrn_radiation_wavelength 0.71073
_diffrn_reflns_av_R_equivalents 0.0335
_diffrn_reflns_av_sigmaI/netI 0.0495
_diffrn_reflns_limit_h_max 12
_diffrn_reflns_limit_h_min -12
_diffrn_reflns_limit_k_max 15
_diffrn_reflns_limit_k_min -15
_diffrn_reflns_limit_l_max 15
_diffrn_reflns_limit_l_min -17
_diffrn_reflns_number 15119
_diffrn_reflns_theta_full 26.90
_diffrn_reflns_theta_max 26.90
_diffrn_reflns_theta_min 2.84
_diffrn_standards_decay_% 0
_diffrn_standards_interval_count 0
_diffrn_standards_interval_time 0
_diffrn_standards_number 0
_exptl_absorpt_coefficient_mu 1.408
_exptl_absorpt_correction_T_max 0.7659
_exptl_absorpt_correction_T_min 0.5394
_exptl_absorpt_correction_type multi-scan
_exptl_absorpt_process_details
;
CrysAlisPro, Agilent Technologies,
Version 1.171.36.32 (release 02-08-2013 CrysAlis171 .NET)
(compiled Aug  2 2013,16:46:58)
Empirical absorption correction using spherical harmonics,
 implemented in SCALE3 ABSPACK scaling algorithm.
;
_exptl_crystal_colour green
_exptl_crystal_density_diffrn 1.578
_exptl_crystal_density_method 'not measured'
_exptl_crystal_description block
_exptl_crystal_F_000 768
_exptl_crystal_size_max 0.50
_exptl_crystal_size_mid 0.20
_exptl_crystal_size_min 0.20
_refine_diff_density_max 0.402
_refine_diff_density_min -0.515
_refine_diff_density_rms 0.068
_refine_ls_extinction_method none
_refine_ls_goodness_of_fit_ref 1.021
_refine_ls_hydrogen_treatment constr
_refine_ls_matrix_type full
_refine_ls_number_parameters 435
_refine_ls_number_reflns 6799
_refine_ls_number_restraints 0
_refine_ls_restrained_S_all 1.021
_refine_ls_R_factor_all 0.0604
_refine_ls_R_factor_gt 0.0402
_refine_ls_shift/su_max 0.001
_refine_ls_shift/su_mean 0.000
_refine_ls_structure_factor_coef Fsqd
_refine_ls_weighting_details 'calc w=1/[\s^2^(Fo^2^)+(0.0434P)^2^+0.4622P] where P=(Fo^2^+2Fc^2^)/3'
_refine_ls_weighting_scheme calc
_refine_ls_wR_factor_gt 0.0920
_refine_ls_wR_factor_ref 0.1008
_reflns_number_gt 5163
_reflns_number_total 6799
_reflns_threshold_expression >2sigma(I)
_cod_data_source_file c7ra03268d2.cif
_cod_data_source_block 3
_cod_depositor_comments
;
The following automatic conversions were performed:

'_symmetry_cell_setting' value 'Triclinic' changed to 'triclinic'
according to
/home/data/users/saulius/crontab/automatic-downloads/rss-feeds/RSC/lib/dictionaries/cif_core.dic
dictionary named 'cif_core.dic' version 2.4.2 from 2011-04-26.

Automatic conversion script
Id: cif_fix_values 4973 2017-02-22 13:04:09Z antanas 
;
_cod_database_code 7228144

loop_
_symmetry_equiv_pos_as_xyz
'x, y, z'
'-x, -y, -z'

loop_
_atom_site_label
_atom_site_type_symbol
_atom_site_fract_x
_atom_site_fract_y
_atom_site_fract_z
_atom_site_U_iso_or_equiv
_atom_site_adp_type
_atom_site_occupancy
_atom_site_symmetry_multiplicity
_atom_site_calc_flag
_atom_site_refinement_flags
Cu1 Cu 0.60590(3) 0.44820(2) 0.45851(2) 0.02845(10) Uani 1 1 d .
Cu2 Cu -0.08641(4) 0.06052(3) 0.89776(3) 0.03552(11) Uani 1 1 d .
O1 O 0.5235(3) 0.32223(16) 0.52460(17) 0.0520(6) Uani 1 1 d .
O2 O 0.3524(2) 0.40710(16) 0.59450(17) 0.0486(6) Uani 1 1 d .
O3 O 0.0068(3) 0.17796(19) 0.7827(2) 0.0670(7) Uani 1 1 d .
O4 O 0.0750(2) 0.02258(18) 0.82782(17) 0.0531(6) Uani 1 1 d .
O5 O 0.4630(2) 0.40836(17) 0.34514(15) 0.0433(5) Uani 1 1 d .
O6 O 0.2945(2) 0.49582(18) 0.41515(15) 0.0503(6) Uani 1 1 d .
O7 O 0.0370(3) 0.1471(3) 0.0078(2) 0.0987(11) Uani 1 1 d .
O8 O 0.1781(3) 0.08844(19) 0.1279(2) 0.0762(9) Uani 1 1 d .
N1 N 0.9422(3) 0.25636(19) 0.36902(19) 0.0394(6) Uani 1 1 d .
N2 N 0.7710(2) 0.36357(18) 0.39504(18) 0.0348(5) Uani 1 1 d .
N3 N -0.4519(3) 0.2011(2) 0.9583(2) 0.0508(7) Uani 1 1 d .
N4 N -0.2553(3) 0.1201(2) 0.9450(2) 0.0457(6) Uani 1 1 d .
C1 C 1.0268(3) 0.0922(2) 0.4472(2) 0.0352(6) Uani 1 1 d .
C2 C 0.8991(4) 0.0721(3) 0.4863(3) 0.0592(10) Uani 1 1 d .
H2A H 0.8289 0.1205 0.4775 0.071 Uiso 1 1 calc R
C3 C 1.1270(4) 0.0194(3) 0.4613(3) 0.0564(10) Uani 1 1 d .
H3A H 1.2144 0.0312 0.4352 0.068 Uiso 1 1 calc R
C4 C 1.0635(3) 0.1909(3) 0.3893(3) 0.0499(9) Uani 1 1 d .
H4A H 1.1400 0.2370 0.4258 0.060 Uiso 1 1 calc R
H4B H 1.0979 0.1660 0.3275 0.060 Uiso 1 1 calc R
C5 C 0.8910(3) 0.3287(2) 0.4334(2) 0.0375(7) Uani 1 1 d .
C6 C 0.7466(3) 0.3112(2) 0.3030(2) 0.0416(7) Uani 1 1 d .
H6A H 0.6696 0.3202 0.2586 0.050 Uiso 1 1 calc R
C7 C 0.8504(3) 0.2450(2) 0.2866(2) 0.0444(7) Uani 1 1 d .
H7A H 0.8581 0.2004 0.2302 0.053 Uiso 1 1 calc R
C8 C 0.9616(4) 0.3606(3) 0.5328(3) 0.0629(10) Uani 1 1 d .
H8A H 0.9227 0.4249 0.5593 0.094 Uiso 1 1 calc R
H8B H 1.0620 0.3756 0.5283 0.094 Uiso 1 1 calc R
H8C H 0.9458 0.3019 0.5749 0.094 Uiso 1 1 calc R
C9 C -0.5324(3) 0.3897(3) 0.9697(3) 0.0451(8) Uani 1 1 d .
C10 C -0.5317(3) 0.4687(3) 0.9016(3) 0.0519(9) Uani 1 1 d .
H10A H -0.5533 0.4486 0.8353 0.062 Uiso 1 1 calc R
C11 C -0.5010(4) 0.4226(3) 1.0676(3) 0.0525(9) Uani 1 1 d .
H11A H -0.5019 0.3703 1.1140 0.063 Uiso 1 1 calc R
C12 C -0.5692(4) 0.2706(3) 0.9367(3) 0.0606(10) Uani 1 1 d .
H12A H -0.6516 0.2436 0.9689 0.073 Uiso 1 1 calc R
H12B H -0.5950 0.2646 0.8665 0.073 Uiso 1 1 calc R
C13 C -0.3378(3) 0.1918(2) 0.9065(2) 0.0446(8) Uani 1 1 d .
C14 C -0.3187(5) 0.0859(3) 1.0257(3) 0.0706(12) Uani 1 1 d .
H14A H -0.2833 0.0360 1.0677 0.085 Uiso 1 1 calc R
C15 C -0.4393(5) 0.1350(3) 1.0351(3) 0.0756(13) Uani 1 1 d .
H15A H -0.5017 0.1260 1.0839 0.091 Uiso 1 1 calc R
C16 C -0.3069(4) 0.2548(3) 0.8208(3) 0.0710(11) Uani 1 1 d .
H16A H -0.2643 0.3263 0.8431 0.106 Uiso 1 1 calc R
H16B H -0.3938 0.2615 0.7814 0.106 Uiso 1 1 calc R
H16C H -0.2425 0.2174 0.7824 0.106 Uiso 1 1 calc R
C17 C 0.3778(3) 0.2222(2) 0.6254(2) 0.0358(7) Uani 1 1 d .
C18 C 0.2568(3) 0.2133(2) 0.6766(2) 0.0366(7) Uani 1 1 d .
H18A H 0.1981 0.2706 0.6790 0.044 Uiso 1 1 calc R
C19 C 0.2228(3) 0.1197(2) 0.7242(2) 0.0365(7) Uani 1 1 d .
C20 C 0.3111(3) 0.0345(2) 0.7204(2) 0.0434(8) Uani 1 1 d .
H20A H 0.2887 -0.0278 0.7534 0.052 Uiso 1 1 calc R
C21 C 0.4315(3) 0.0398(2) 0.6690(3) 0.0502(9) Uani 1 1 d .
C22 C 0.4630(3) 0.1345(2) 0.6209(2) 0.0456(8) Uani 1 1 d .
H22A H 0.5427 0.1393 0.5851 0.055 Uiso 1 1 calc R
C23 C 0.4212(3) 0.3249(2) 0.5770(2) 0.0362(7) Uani 1 1 d .
C24 C 0.0932(3) 0.1075(2) 0.7802(2) 0.0403(7) Uani 1 1 d .
C25 C 0.5261(4) -0.0550(3) 0.6667(4) 0.0845(15) Uani 1 1 d .
H25A H 0.4871 -0.1121 0.7040 0.127 Uiso 1 1 calc R
H25B H 0.6200 -0.0300 0.6947 0.127 Uiso 1 1 calc R
H25C H 0.5308 -0.0825 0.6001 0.127 Uiso 1 1 calc R
C26 C 0.2360(3) 0.4073(2) 0.25957(19) 0.0288(6) Uani 1 1 d .
C27 C 0.2361(3) 0.3064(2) 0.2084(2) 0.0298(6) Uani 1 1 d .
H27A H 0.3052 0.2592 0.2250 0.036 Uiso 1 1 calc R
C28 C 0.1328(3) 0.2762(2) 0.1322(2) 0.0354(6) Uani 1 1 d .
C29 C 0.0342(3) 0.3492(3) 0.1054(2) 0.0452(8) Uani 1 1 d .
H29A H -0.0317 0.3301 0.0520 0.054 Uiso 1 1 calc R
C30 C 0.0313(3) 0.4507(3) 0.1566(2) 0.0449(8) Uani 1 1 d .
C31 C 0.1322(3) 0.4772(2) 0.2340(2) 0.0363(7) Uani 1 1 d .
H31A H 0.1310 0.5437 0.2701 0.044 Uiso 1 1 calc R
C32 C 0.3403(3) 0.4398(2) 0.3466(2) 0.0308(6) Uani 1 1 d .
C33 C 0.1156(4) 0.1619(3) 0.0850(3) 0.0569(10) Uani 1 1 d .
C34 C -0.0847(4) 0.5261(3) 0.1317(3) 0.0743(12) Uani 1 1 d .
H34A H -0.0696 0.5918 0.1741 0.111 Uiso 1 1 calc R
H34B H -0.1760 0.4899 0.1407 0.111 Uiso 1 1 calc R
H34C H -0.0817 0.5443 0.0647 0.111 Uiso 1 1 calc R

loop_
_atom_site_aniso_label
_atom_site_aniso_U_11
_atom_site_aniso_U_22
_atom_site_aniso_U_33
_atom_site_aniso_U_23
_atom_site_aniso_U_13
_atom_site_aniso_U_12
Cu1 0.02805(19) 0.02691(17) 0.02965(19) -0.00061(13) -0.00075(14) 0.00261(13)
Cu2 0.0327(2) 0.02946(19) 0.0436(2) -0.00341(15) 0.00296(16) 0.00177(14)
O1 0.0636(15) 0.0361(11) 0.0615(16) 0.0154(10) 0.0271(13) 0.0063(10)
O2 0.0453(13) 0.0330(11) 0.0709(16) 0.0147(10) 0.0163(11) 0.0051(10)
O3 0.0515(15) 0.0554(14) 0.099(2) 0.0008(13) 0.0302(14) 0.0160(12)
O4 0.0452(13) 0.0585(14) 0.0602(16) 0.0191(12) 0.0196(11) 0.0068(11)
O5 0.0320(11) 0.0571(13) 0.0386(12) -0.0124(10) -0.0057(9) 0.0096(9)
O6 0.0429(13) 0.0681(14) 0.0372(13) -0.0203(11) -0.0103(10) 0.0185(11)
O7 0.092(2) 0.130(3) 0.0575(18) -0.0506(18) 0.0089(16) -0.0592(19)
O8 0.0438(15) 0.0387(13) 0.141(3) -0.0396(15) 0.0199(16) -0.0077(11)
N1 0.0391(14) 0.0363(13) 0.0474(16) 0.0125(11) 0.0169(12) 0.0116(11)
N2 0.0344(13) 0.0335(12) 0.0377(14) 0.0033(10) 0.0047(11) 0.0079(10)
N3 0.0434(16) 0.0425(15) 0.068(2) -0.0002(13) 0.0120(14) 0.0107(12)
N4 0.0474(16) 0.0409(14) 0.0496(17) -0.0005(12) 0.0038(13) 0.0128(12)
C1 0.0308(15) 0.0365(15) 0.0418(17) 0.0077(12) 0.0135(13) 0.0101(12)
C2 0.044(2) 0.053(2) 0.092(3) 0.0343(19) 0.0321(19) 0.0271(16)
C3 0.0404(18) 0.053(2) 0.085(3) 0.0276(18) 0.0356(18) 0.0210(16)
C4 0.0428(19) 0.0468(18) 0.068(2) 0.0221(16) 0.0240(17) 0.0204(15)
C5 0.0367(16) 0.0358(15) 0.0420(18) 0.0073(13) 0.0065(14) 0.0079(13)
C6 0.0421(18) 0.0472(17) 0.0364(18) 0.0014(13) 0.0052(14) 0.0094(14)
C7 0.054(2) 0.0415(17) 0.0403(19) 0.0016(13) 0.0180(16) 0.0072(14)
C8 0.054(2) 0.079(3) 0.057(2) -0.0045(19) -0.0078(18) 0.0263(19)
C9 0.0307(16) 0.0485(18) 0.059(2) 0.0041(15) 0.0068(15) 0.0152(14)
C10 0.047(2) 0.065(2) 0.046(2) 0.0015(16) 0.0025(16) 0.0208(17)
C11 0.052(2) 0.052(2) 0.058(2) 0.0161(17) 0.0091(17) 0.0162(16)
C12 0.0361(19) 0.058(2) 0.088(3) -0.0042(19) 0.0034(19) 0.0125(16)
C13 0.0409(18) 0.0374(16) 0.054(2) -0.0056(14) -0.0001(15) 0.0061(13)
C14 0.090(3) 0.066(2) 0.067(3) 0.022(2) 0.028(2) 0.038(2)
C15 0.092(3) 0.065(2) 0.080(3) 0.020(2) 0.046(3) 0.032(2)
C16 0.071(3) 0.081(3) 0.068(3) 0.021(2) 0.016(2) 0.031(2)
C17 0.0375(16) 0.0315(14) 0.0376(17) 0.0050(12) -0.0006(13) -0.0005(12)
C18 0.0356(16) 0.0316(14) 0.0414(17) 0.0002(12) -0.0024(13) 0.0029(12)
C19 0.0370(16) 0.0335(15) 0.0383(17) -0.0001(12) 0.0052(13) -0.0008(12)
C20 0.0467(19) 0.0322(15) 0.055(2) 0.0107(14) 0.0166(16) 0.0050(13)
C21 0.0444(19) 0.0411(17) 0.071(2) 0.0173(16) 0.0225(17) 0.0109(14)
C22 0.0390(18) 0.0426(17) 0.059(2) 0.0111(15) 0.0202(15) 0.0042(14)
C23 0.0370(17) 0.0339(15) 0.0351(17) 0.0037(12) -0.0076(14) -0.0042(12)
C24 0.0379(17) 0.0411(17) 0.0402(18) -0.0063(13) 0.0039(14) -0.0009(13)
C25 0.077(3) 0.061(2) 0.132(4) 0.039(3) 0.060(3) 0.033(2)
C26 0.0295(14) 0.0299(13) 0.0265(14) 0.0033(11) 0.0015(11) -0.0012(11)
C27 0.0268(14) 0.0288(14) 0.0334(16) 0.0007(11) 0.0061(11) -0.0029(11)
C28 0.0341(16) 0.0410(16) 0.0287(15) -0.0063(12) 0.0077(12) -0.0100(12)
C29 0.0387(18) 0.065(2) 0.0282(16) 0.0037(14) -0.0053(13) -0.0128(15)
C30 0.0417(18) 0.0525(19) 0.0401(19) 0.0107(15) -0.0028(14) 0.0021(14)
C31 0.0429(17) 0.0307(14) 0.0347(16) 0.0029(12) -0.0001(13) 0.0023(12)
C32 0.0370(16) 0.0254(13) 0.0291(15) 0.0020(11) -0.0010(12) 0.0001(11)
C33 0.042(2) 0.061(2) 0.062(2) -0.0357(19) 0.0306(18) -0.0265(17)
C34 0.062(3) 0.084(3) 0.077(3) 0.024(2) -0.021(2) 0.020(2)

loop_
_atom_type_symbol
_atom_type_description
_atom_type_scat_dispersion_real
_atom_type_scat_dispersion_imag
_atom_type_scat_source
C C 0.0033 0.0016 'International Tables Vol C Tables 4.2.6.8 and 6.1.1.4'
H H 0.0000 0.0000 'International Tables Vol C Tables 4.2.6.8 and 6.1.1.4'
Cu Cu 0.3201 1.2651 'International Tables Vol C Tables 4.2.6.8 and 6.1.1.4'
N N 0.0061 0.0033 'International Tables Vol C Tables 4.2.6.8 and 6.1.1.4'
O O 0.0106 0.0060 'International Tables Vol C Tables 4.2.6.8 and 6.1.1.4'

loop_
_geom_angle_atom_site_label_1
_geom_angle_atom_site_label_2
_geom_angle_atom_site_label_3
_geom_angle
_geom_angle_site_symmetry_1
_geom_angle_site_symmetry_3
O6 Cu1 O1 88.79(10) 2_666 .
O6 Cu1 O2 89.50(10) 2_666 2_666
O1 Cu1 O2 165.45(9) . 2_666
O6 Cu1 O5 165.26(8) 2_666 .
O1 Cu1 O5 88.56(10) . .
O2 Cu1 O5 89.43(9) 2_666 .
O6 Cu1 N2 100.32(9) 2_666 .
O1 Cu1 N2 96.13(9) . .
O2 Cu1 N2 98.40(9) 2_666 .
O5 Cu1 N2 94.38(9) . .
O6 Cu1 Cu1 79.56(6) 2_666 2_666
O1 Cu1 Cu1 82.58(7) . 2_666
O2 Cu1 Cu1 82.89(6) 2_666 2_666
O5 Cu1 Cu1 85.72(6) . 2_666
N2 Cu1 Cu1 178.70(6) . 2_666
O4 Cu2 N4 167.38(10) . .
O4 Cu2 O8 91.33(10) . 2_556
N4 Cu2 O8 94.08(11) . 2_556
O4 Cu2 O7 93.32(12) . 1_556
N4 Cu2 O7 90.39(13) . 1_556
O8 Cu2 O7 137.44(15) 2_556 1_556
O4 Cu2 O3 59.49(8) . .
N4 Cu2 O3 108.49(10) . .
O8 Cu2 O3 127.79(12) 2_556 .
O7 Cu2 O3 90.03(11) 1_556 .
O4 Cu2 C24 30.23(9) . .
N4 Cu2 C24 137.83(10) . .
O8 Cu2 C24 113.05(11) 2_556 .
O7 Cu2 C24 90.24(11) 1_556 .
O3 Cu2 C24 29.34(8) . .
C23 O1 Cu1 124.89(19) . .
C23 O2 Cu1 123.9(2) . 2_666
C24 O3 Cu2 80.5(2) . .
C24 O4 Cu2 99.73(19) . .
C32 O5 Cu1 119.98(18) . .
C32 O6 Cu1 128.77(19) . 2_666
C33 O7 Cu2 156.9(3) . 1_554
C33 O8 Cu2 115.2(2) . 2_556
C5 N1 C7 107.7(2) . .
C5 N1 C4 126.0(3) . .
C7 N1 C4 125.8(3) . .
C5 N2 C6 105.7(2) . .
C5 N2 Cu1 132.5(2) . .
C6 N2 Cu1 120.16(19) . .
C13 N3 C15 107.8(3) . .
C13 N3 C12 126.1(3) . .
C15 N3 C12 126.1(3) . .
C13 N4 C14 106.0(3) . .
C13 N4 Cu2 130.1(2) . .
C14 N4 Cu2 123.7(2) . .
C3 C1 C2 117.9(3) . .
C3 C1 C4 118.2(3) . .
C2 C1 C4 123.9(2) . .
C1 C2 C3 120.9(3) . 2_756
C1 C2 H2A 119.6 . .
C3 C2 H2A 119.6 2_756 .
C1 C3 C2 121.2(3) . 2_756
C1 C3 H3A 119.4 . .
C2 C3 H3A 119.4 2_756 .
N1 C4 C1 113.2(2) . .
N1 C4 H4A 108.9 . .
C1 C4 H4A 108.9 . .
N1 C4 H4B 108.9 . .
C1 C4 H4B 108.9 . .
H4A C4 H4B 107.8 . .
N2 C5 N1 110.2(3) . .
N2 C5 C8 126.5(3) . .
N1 C5 C8 123.3(3) . .
C7 C6 N2 110.1(3) . .
C7 C6 H6A 125.0 . .
N2 C6 H6A 125.0 . .
C6 C7 N1 106.3(3) . .
C6 C7 H7A 126.8 . .
N1 C7 H7A 126.8 . .
C5 C8 H8A 109.5 . .
C5 C8 H8B 109.5 . .
H8A C8 H8B 109.5 . .
C5 C8 H8C 109.5 . .
H8A C8 H8C 109.5 . .
H8B C8 H8C 109.5 . .
C11 C9 C10 118.5(3) . .
C11 C9 C12 121.2(3) . .
C10 C9 C12 120.3(3) . .
C11 C10 C9 119.9(3) 2_467 .
C11 C10 H10A 120.0 2_467 .
C9 C10 H10A 120.0 . .
C9 C11 C10 121.6(3) . 2_467
C9 C11 H11A 119.2 . .
C10 C11 H11A 119.2 2_467 .
N3 C12 C9 113.2(3) . .
N3 C12 H12A 108.9 . .
C9 C12 H12A 108.9 . .
N3 C12 H12B 108.9 . .
C9 C12 H12B 108.9 . .
H12A C12 H12B 107.7 . .
N4 C13 N3 110.1(3) . .
N4 C13 C16 125.1(3) . .
N3 C13 C16 124.8(3) . .
C15 C14 N4 110.0(3) . .
C15 C14 H14A 125.0 . .
N4 C14 H14A 125.0 . .
C14 C15 N3 106.1(3) . .
C14 C15 H15A 127.0 . .
N3 C15 H15A 127.0 . .
C13 C16 H16A 109.5 . .
C13 C16 H16B 109.5 . .
H16A C16 H16B 109.5 . .
C13 C16 H16C 109.5 . .
H16A C16 H16C 109.5 . .
H16B C16 H16C 109.5 . .
C18 C17 C22 119.0(3) . .
C18 C17 C23 121.6(3) . .
C22 C17 C23 119.4(3) . .
C19 C18 C17 120.5(3) . .
C19 C18 H18A 119.8 . .
C17 C18 H18A 119.8 . .
C18 C19 C20 119.4(3) . .
C18 C19 C24 121.8(3) . .
C20 C19 C24 118.7(3) . .
C21 C20 C19 121.7(3) . .
C21 C20 H20A 119.1 . .
C19 C20 H20A 119.1 . .
C20 C21 C22 117.8(3) . .
C20 C21 C25 120.3(3) . .
C22 C21 C25 121.9(3) . .
C21 C22 C17 121.5(3) . .
C21 C22 H22A 119.2 . .
C17 C22 H22A 119.2 . .
O1 C23 O2 125.7(3) . .
O1 C23 C17 117.3(3) . .
O2 C23 C17 117.0(3) . .
O3 C24 O4 120.0(3) . .
O3 C24 C19 122.0(3) . .
O4 C24 C19 118.0(3) . .
O3 C24 Cu2 70.19(19) . .
O4 C24 Cu2 50.04(15) . .
C19 C24 Cu2 166.4(2) . .
C21 C25 H25A 109.5 . .
C21 C25 H25B 109.5 . .
H25A C25 H25B 109.5 . .
C21 C25 H25C 109.5 . .
H25A C25 H25C 109.5 . .
H25B C25 H25C 109.5 . .
C27 C26 C31 119.7(2) . .
C27 C26 C32 121.1(2) . .
C31 C26 C32 119.0(2) . .
C26 C27 C28 119.6(2) . .
C26 C27 H27A 120.2 . .
C28 C27 H27A 120.2 . .
C29 C28 C27 119.5(3) . .
C29 C28 C33 118.9(3) . .
C27 C28 C33 121.3(3) . .
C28 C29 C30 121.6(3) . .
C28 C29 H29A 119.2 . .
C30 C29 H29A 119.2 . .
C31 C30 C29 117.6(3) . .
C31 C30 C34 121.2(3) . .
C29 C30 C34 121.1(3) . .
C30 C31 C26 121.7(3) . .
C30 C31 H31A 119.1 . .
C26 C31 H31A 119.1 . .
O5 C32 O6 126.0(3) . .
O5 C32 C26 118.0(2) . .
O6 C32 C26 116.0(2) . .
O7 C33 O8 125.3(3) . .
O7 C33 C28 116.6(4) . .
O8 C33 C28 118.1(3) . .
C30 C34 H34A 109.5 . .
C30 C34 H34B 109.5 . .
H34A C34 H34B 109.5 . .
C30 C34 H34C 109.5 . .
H34A C34 H34C 109.5 . .
H34B C34 H34C 109.5 . .

loop_
_geom_bond_atom_site_label_1
_geom_bond_atom_site_label_2
_geom_bond_distance
_geom_bond_site_symmetry_2
Cu1 O6 1.965(2) 2_666
Cu1 O1 1.978(2) .
Cu1 O2 1.9834(19) 2_666
Cu1 O5 1.9910(19) .
Cu1 N2 2.149(2) .
Cu1 Cu1 2.7352(7) 2_666
Cu2 O4 1.934(2) .
Cu2 N4 1.945(3) .
Cu2 O8 1.964(2) 2_556
Cu2 O7 2.028(2) 1_556
Cu2 O3 2.373(3) .
Cu2 C24 2.487(3) .
O1 C23 1.249(4) .
O2 C23 1.263(3) .
O2 Cu1 1.9834(19) 2_666
O3 C24 1.236(4) .
O4 C24 1.270(3) .
O5 C32 1.251(3) .
O6 C32 1.254(3) .
O6 Cu1 1.965(2) 2_666
O7 C33 1.241(5) .
O7 Cu2 2.028(2) 1_554
O8 C33 1.266(5) .
O8 Cu2 1.964(2) 2_556
N1 C5 1.356(4) .
N1 C7 1.364(4) .
N1 C4 1.469(3) .
N2 C5 1.326(3) .
N2 C6 1.375(4) .
N3 C13 1.344(4) .
N3 C15 1.371(5) .
N3 C12 1.473(4) .
N4 C13 1.326(4) .
N4 C14 1.369(5) .
C1 C3 1.362(4) .
C1 C2 1.368(4) .
C1 C4 1.521(4) .
C2 C3 1.386(4) 2_756
C2 H2A 0.9300 .
C3 C2 1.386(4) 2_756
C3 H3A 0.9300 .
C4 H4A 0.9700 .
C4 H4B 0.9700 .
C5 C8 1.486(4) .
C6 C7 1.345(4) .
C6 H6A 0.9300 .
C7 H7A 0.9300 .
C8 H8A 0.9600 .
C8 H8B 0.9600 .
C8 H8C 0.9600 .
C9 C11 1.381(5) .
C9 C10 1.386(4) .
C9 C12 1.512(5) .
C10 C11 1.380(5) 2_467
C10 H10A 0.9300 .
C11 C10 1.380(5) 2_467
C11 H11A 0.9300 .
C12 H12A 0.9700 .
C12 H12B 0.9700 .
C13 C16 1.479(5) .
C14 C15 1.341(5) .
C14 H14A 0.9300 .
C15 H15A 0.9300 .
C16 H16A 0.9600 .
C16 H16B 0.9600 .
C16 H16C 0.9600 .
C17 C18 1.387(4) .
C17 C22 1.395(4) .
C17 C23 1.505(4) .
C18 C19 1.384(4) .
C18 H18A 0.9300 .
C19 C20 1.389(4) .
C19 C24 1.496(4) .
C20 C21 1.382(4) .
C20 H20A 0.9300 .
C21 C22 1.394(4) .
C21 C25 1.521(4) .
C22 H22A 0.9300 .
C25 H25A 0.9600 .
C25 H25B 0.9600 .
C25 H25C 0.9600 .
C26 C27 1.388(4) .
C26 C31 1.391(4) .
C26 C32 1.502(3) .
C27 C28 1.387(4) .
C27 H27A 0.9300 .
C28 C29 1.387(4) .
C28 C33 1.501(4) .
C29 C30 1.397(4) .
C29 H29A 0.9300 .
C30 C31 1.377(4) .
C30 C34 1.521(4) .
C31 H31A 0.9300 .
C34 H34A 0.9600 .
C34 H34B 0.9600 .
C34 H34C 0.9600 .

loop_
_geom_torsion_atom_site_label_1
_geom_torsion_atom_site_label_2
_geom_torsion_atom_site_label_3
_geom_torsion_atom_site_label_4
_geom_torsion
_geom_torsion_site_symmetry_1
_geom_torsion_site_symmetry_4
O6 Cu1 O1 C23 78.1(3) 2_666 .
O2 Cu1 O1 C23 -5.2(6) 2_666 .
O5 Cu1 O1 C23 -87.4(3) . .
N2 Cu1 O1 C23 178.3(2) . .
Cu1 Cu1 O1 C23 -1.5(2) 2_666 .
O4 Cu2 O3 C24 -3.40(18) . .
N4 Cu2 O3 C24 -179.14(19) . .
O8 Cu2 O3 C24 -68.4(2) 2_556 .
O7 Cu2 O3 C24 90.4(2) 1_556 .
N4 Cu2 O4 C24 22.1(6) . .
O8 Cu2 O4 C24 137.6(2) 2_556 .
O7 Cu2 O4 C24 -84.8(2) 1_556 .
O3 Cu2 O4 C24 3.31(17) . .
O6 Cu1 O5 C32 3.9(5) 2_666 .
O1 Cu1 O5 C32 83.6(2) . .
O2 Cu1 O5 C32 -82.0(2) 2_666 .
N2 Cu1 O5 C32 179.6(2) . .
Cu1 Cu1 O5 C32 0.9(2) 2_666 .
O6 Cu1 N2 C5 17.4(3) 2_666 .
O1 Cu1 N2 C5 -72.5(3) . .
O2 Cu1 N2 C5 108.4(3) 2_666 .
O6 Cu1 N2 C6 -179.5(2) 2_666 .
O1 Cu1 N2 C6 90.6(2) . .
O2 Cu1 N2 C6 -88.5(2) 2_666 .
O5 Cu1 N2 C6 1.6(2) . .
O4 Cu2 N4 C13 2.1(7) . .
O8 Cu2 N4 C13 -113.0(3) 2_556 .
O7 Cu2 N4 C13 109.3(3) 1_556 .
O3 Cu2 N4 C13 19.2(3) . .
C24 Cu2 N4 C13 18.5(4) . .
O4 Cu2 N4 C14 176.7(4) . .
O8 Cu2 N4 C14 61.5(3) 2_556 .
O7 Cu2 N4 C14 -76.1(3) 1_556 .
O3 Cu2 N4 C14 -166.3(3) . .
C24 Cu2 N4 C14 -166.9(3) . .
C3 C1 C2 C3 0.2(6) . 2_756
C4 C1 C2 C3 -179.6(3) . 2_756
C2 C1 C3 C2 -0.2(6) . 2_756
C4 C1 C3 C2 179.7(3) . 2_756
C5 N1 C4 C1 78.0(4) . .
C7 N1 C4 C1 -93.2(4) . .
C3 C1 C4 N1 173.3(3) . .
C2 C1 C4 N1 -6.9(5) . .
C6 N2 C5 N1 -0.2(3) . .
Cu1 N2 C5 N1 164.71(19) . .
C6 N2 C5 C8 -179.2(3) . .
Cu1 N2 C5 C8 -14.3(4) . .
C7 N1 C5 N2 -0.1(3) . .
C4 N1 C5 N2 -172.6(3) . .
C7 N1 C5 C8 179.0(3) . .
C4 N1 C5 C8 6.5(5) . .
C5 N2 C6 C7 0.4(3) . .
Cu1 N2 C6 C7 -166.8(2) . .
N2 C6 C7 N1 -0.4(3) . .
C5 N1 C7 C6 0.3(3) . .
C4 N1 C7 C6 172.8(3) . .
C11 C9 C10 C11 0.6(5) . 2_467
C12 C9 C10 C11 179.5(3) . 2_467
C10 C9 C11 C10 -0.6(5) . 2_467
C12 C9 C11 C10 -179.5(3) . 2_467
C13 N3 C12 C9 -79.0(4) . .
C15 N3 C12 C9 100.7(4) . .
C11 C9 C12 N3 -63.1(4) . .
C10 C9 C12 N3 118.0(4) . .
C14 N4 C13 N3 -1.8(4) . .
Cu2 N4 C13 N3 173.5(2) . .
C14 N4 C13 C16 176.6(4) . .
Cu2 N4 C13 C16 -8.1(5) . .
C15 N3 C13 N4 2.0(4) . .
C12 N3 C13 N4 -178.3(3) . .
C15 N3 C13 C16 -176.4(4) . .
C12 N3 C13 C16 3.3(5) . .
C13 N4 C14 C15 0.9(5) . .
Cu2 N4 C14 C15 -174.7(3) . .
N4 C14 C15 N3 0.2(5) . .
C13 N3 C15 C14 -1.3(5) . .
C12 N3 C15 C14 179.0(3) . .
C22 C17 C18 C19 1.3(4) . .
C23 C17 C18 C19 -177.1(3) . .
C17 C18 C19 C20 0.0(4) . .
C17 C18 C19 C24 179.9(3) . .
C18 C19 C20 C21 -1.0(5) . .
C24 C19 C20 C21 179.1(3) . .
C19 C20 C21 C22 0.5(5) . .
C19 C20 C21 C25 179.8(3) . .
C20 C21 C22 C17 0.9(5) . .
C25 C21 C22 C17 -178.3(4) . .
C18 C17 C22 C21 -1.8(5) . .
C23 C17 C22 C21 176.6(3) . .
Cu1 O1 C23 O2 1.6(4) . .
Cu1 O1 C23 C17 -177.00(18) . .
Cu1 O2 C23 O1 -0.2(4) 2_666 .
Cu1 O2 C23 C17 178.39(18) 2_666 .
C18 C17 C23 O1 -173.3(3) . .
C22 C17 C23 O1 8.4(4) . .
C18 C17 C23 O2 8.0(4) . .
C22 C17 C23 O2 -170.3(3) . .
Cu2 O3 C24 O4 5.2(3) . .
Cu2 O3 C24 C19 -173.3(3) . .
Cu2 O4 C24 O3 -6.3(3) . .
Cu2 O4 C24 C19 172.2(2) . .
C18 C19 C24 O3 3.5(5) . .
C20 C19 C24 O3 -176.6(3) . .
C18 C19 C24 O4 -174.9(3) . .
C20 C19 C24 O4 4.9(4) . .
C18 C19 C24 Cu2 -148.7(8) . .
C20 C19 C24 Cu2 31.2(10) . .
O4 Cu2 C24 O3 174.2(3) . .
N4 Cu2 C24 O3 1.2(3) . .
O8 Cu2 C24 O3 127.0(2) 2_556 .
O7 Cu2 C24 O3 -89.6(2) 1_556 .
N4 Cu2 C24 O4 -172.96(19) . .
O8 Cu2 C24 O4 -47.2(2) 2_556 .
O7 Cu2 C24 O4 96.2(2) 1_556 .
O3 Cu2 C24 O4 -174.2(3) . .
O4 Cu2 C24 C19 -30.7(8) . .
N4 Cu2 C24 C19 156.4(8) . .
O8 Cu2 C24 C19 -77.8(9) 2_556 .
O7 Cu2 C24 C19 65.5(9) 1_556 .
O3 Cu2 C24 C19 155.2(10) . .
C31 C26 C27 C28 0.0(4) . .
C32 C26 C27 C28 176.0(2) . .
C26 C27 C28 C29 2.7(4) . .
C26 C27 C28 C33 -170.7(3) . .
C27 C28 C29 C30 -3.4(5) . .
C33 C28 C29 C30 170.2(3) . .
C28 C29 C30 C31 1.3(5) . .
C28 C29 C30 C34 -175.0(3) . .
C29 C30 C31 C26 1.5(5) . .
C34 C30 C31 C26 177.8(3) . .
C27 C26 C31 C30 -2.1(4) . .
C32 C26 C31 C30 -178.2(3) . .
Cu1 O5 C32 O6 -0.6(4) . .
Cu1 O5 C32 C26 -179.74(16) . .
Cu1 O6 C32 O5 -0.6(4) 2_666 .
Cu1 O6 C32 C26 178.63(17) 2_666 .
C27 C26 C32 O5 35.2(4) . .
C31 C26 C32 O5 -148.7(3) . .
C27 C26 C32 O6 -144.0(3) . .
C31 C26 C32 O6 32.0(4) . .
Cu2 O7 C33 O8 15.1(9) 1_554 .
Cu2 O7 C33 C28 -162.8(5) 1_554 .
Cu2 O8 C33 O7 -25.7(5) 2_556 .
Cu2 O8 C33 C28 152.2(2) 2_556 .
C29 C28 C33 O7 17.9(4) . .
C27 C28 C33 O7 -168.6(3) . .
C29 C28 C33 O8 -160.2(3) . .
C27 C28 C33 O8 13.3(4) . .
